data_7046671
loop_
_publ_author_name
'Kovacs, Daniel'
'Phipps, Dulcie'
'Orthaber, Andreas'
'Borbas, K. Eszter'

_publ_section_title
;
 Highly luminescent lanthanide complexes sensitised by tertiary
 amide-linked carbostyril antennae.
;
_journal_issue 31
_journal_name_full 'Dalton transactions (Cambridge, England : 2003)'
_journal_page_first 10702
_journal_page_last 10714
_journal_paper_doi 10.1039/c8dt01270a
_journal_volume 47
_journal_year 2018
_chemical_formula_moiety 'C26 H40 N6 O4'
_chemical_formula_sum 'C26 H40 N6 O4'
_chemical_formula_weight 500.64
_space_group_crystal_system monoclinic
_space_group_IT_number 14
_space_group_name_Hall '-P 2yn'
_space_group_name_H-M_alt 'P 1 21/n 1'
_symmetry_space_group_name_Hall '-P 2yn'
_symmetry_space_group_name_H-M 'P 1 21/n 1'
_atom_sites_solution_hydrogens mixed
_audit_creation_method SHELXL-2018/1
_audit_update_record
;
2018-03-27 deposited with the CCDC.
2018-06-13 downloaded from the CCDC.
;
_cell_angle_alpha 90
_cell_angle_beta 94.431(2)
_cell_angle_gamma 90
_cell_formula_units_Z 4
_cell_length_a 12.6859(9)
_cell_length_b 14.9050(11)
_cell_length_c 14.1864(11)
_cell_measurement_reflns_used 3307
_cell_measurement_temperature 150(2)
_cell_measurement_theta_max 25.6
_cell_measurement_theta_min 2.1
_cell_volume 2674.4(3)
_computing_cell_refinement 'SAINT V7.68A(Bruker AXS, 2012)'
_computing_data_collection 'APEX2  (Bruker AXS, 2012)'
_computing_data_reduction 'SAINT V7.68A(Bruker AXS, 2012)'
_computing_molecular_graphics ' ORTEP for Windows (Farugia, 1997)'
_computing_structure_refinement 'SHELXL-2018/1 (Sheldrick, 2018)'
_computing_structure_solution 'SHELXT 2014/4 (Sheldrick, 2014)'
_diffrn_ambient_temperature 150(2)
_diffrn_measured_fraction_theta_full 1.000
_diffrn_measured_fraction_theta_max 0.998
_diffrn_measurement_device_type 'BrukerAPEX II with CCD'
_diffrn_measurement_method '\w scans'
_diffrn_radiation_monochromator graphite
_diffrn_radiation_source 'fine-focus sealed tube'
_diffrn_radiation_type MoK\a
_diffrn_radiation_wavelength 0.71073
_diffrn_reflns_av_R_equivalents 0.0494
_diffrn_reflns_av_unetI/netI 0.0404
_diffrn_reflns_Laue_measured_fraction_full 1.000
_diffrn_reflns_Laue_measured_fraction_max 0.998
_diffrn_reflns_limit_h_max 15
_diffrn_reflns_limit_h_min -15
_diffrn_reflns_limit_k_max 18
_diffrn_reflns_limit_k_min -18
_diffrn_reflns_limit_l_max 17
_diffrn_reflns_limit_l_min -17
_diffrn_reflns_number 30611
_diffrn_reflns_point_group_measured_fraction_full 1.000
_diffrn_reflns_point_group_measured_fraction_max 0.998
_diffrn_reflns_theta_full 25.242
_diffrn_reflns_theta_max 26.398
_diffrn_reflns_theta_min 2.075
_exptl_absorpt_coefficient_mu 0.085
_exptl_absorpt_correction_T_max 0.7454
_exptl_absorpt_correction_T_min 0.7088
_exptl_absorpt_correction_type multi-scan
_exptl_absorpt_process_details 'Sadabs (Sheldrick, 1996)'
_exptl_crystal_colour 'dark brown'
_exptl_crystal_density_diffrn 1.243
_exptl_crystal_description block
_exptl_crystal_F_000 1080
_exptl_crystal_size_max 0.2
_exptl_crystal_size_mid 0.12
_exptl_crystal_size_min 0.1
_refine_diff_density_max 0.254
_refine_diff_density_min -0.227
_refine_diff_density_rms 0.041
_refine_ls_extinction_method none
_refine_ls_goodness_of_fit_ref 1.025
_refine_ls_hydrogen_treatment mixed
_refine_ls_matrix_type full
_refine_ls_number_parameters 450
_refine_ls_number_reflns 5479
_refine_ls_number_restraints 0
_refine_ls_restrained_S_all 1.025
_refine_ls_R_factor_all 0.1098
_refine_ls_R_factor_gt 0.0618
_refine_ls_shift/su_max 0.000
_refine_ls_shift/su_mean 0.000
_refine_ls_structure_factor_coef Fsqd
_refine_ls_weighting_details 'w=1/[\s^2^(Fo^2^)+(0.0634P)^2^+1.8694P] where P=(Fo^2^+2Fc^2^)/3'
_refine_ls_weighting_scheme calc
_refine_ls_wR_factor_gt 0.1482
_refine_ls_wR_factor_ref 0.1759
_reflns_Friedel_coverage 0.000
_reflns_number_gt 3307
_reflns_number_total 5479
_reflns_threshold_expression 'I > 2\s(I)'
_cod_data_source_file c8dt01270a2.cif
_cod_data_source_block shelx
_cod_depositor_comments 'Adding full bibliography for 7046671--7046672.cif.'
_cod_database_code 7046671
_shelx_shelxl_version_number 2018/1
_shelx_space_group_comment
;
The symmetry employed for this shelxl refinement is uniquely defined
by the following loop, which should always be used as a source of
symmetry information in preference to the above space-group names.
They are only intended as comments.
;

loop_
_space_group_symop_operation_xyz
'x, y, z'
'-x+1/2, y+1/2, -z+1/2'
'-x, -y, -z'
'x-1/2, -y-1/2, z-1/2'

loop_
_atom_site_label
_atom_site_type_symbol
_atom_site_fract_x
_atom_site_fract_y
_atom_site_fract_z
_atom_site_U_iso_or_equiv
_atom_site_adp_type
_atom_site_occupancy
_atom_site_site_symmetry_order
_atom_site_calc_flag
_atom_site_refinement_flags_posn
_atom_site_refinement_flags_adp
_atom_site_refinement_flags_occupancy
_atom_site_disorder_assembly
_atom_site_disorder_group
C1 C 0.47351(18) 0.93349(18) 0.62049(18) 0.0415(6) Uani 1 1 d . . . . .
C2 C 0.46231(18) 0.87827(19) 0.70189(18) 0.0434(6) Uani 1 1 d . . . . .
H2 H 0.439688 0.905532 0.757400 0.052 Uiso 1 1 calc R U . . .
C3 C 0.48243(17) 0.7894(2) 0.70328(18) 0.0456(7) Uani 1 1 d . . . . .
C4 C 0.51450(18) 0.74653(18) 0.61845(18) 0.0432(6) Uani 1 1 d . . . . .
C5 C 0.5375(2) 0.6551(2) 0.6118(2) 0.0572(8) Uani 1 1 d . . . . .
H5 H 0.534109 0.618072 0.665983 0.069 Uiso 1 1 calc R U . . .
C6 C 0.5648(2) 0.6179(2) 0.5290(2) 0.0595(8) Uani 1 1 d . . . . .
H6 H 0.579811 0.555544 0.525993 0.071 Uiso 1 1 calc R U . . .
C7 C 0.57051(19) 0.67145(18) 0.44890(19) 0.0474(7) Uani 1 1 d . . . . .
C8 C 0.55142(18) 0.76163(18) 0.45301(18) 0.0422(6) Uani 1 1 d . . . . .
H8 H 0.557244 0.798249 0.398844 0.051 Uiso 1 1 calc R U . . .
C9 C 0.52327(16) 0.79939(17) 0.53772(18) 0.0397(6) Uani 1 1 d . . . . .
C10 C 0.4715(2) 0.7344(2) 0.7902(2) 0.0591(8) Uani 1 1 d . . . . .
H10A H 0.489359 0.671765 0.777537 0.089 Uiso 0.5 1 calc R U P . .
H10B H 0.519459 0.757493 0.842008 0.089 Uiso 0.5 1 calc R U P . .
H10C H 0.398461 0.737773 0.807977 0.089 Uiso 0.5 1 calc R U P . .
H10D H 0.448827 0.772922 0.840812 0.089 Uiso 0.5 1 calc R U P . .
H10E H 0.418727 0.687195 0.776340 0.089 Uiso 0.5 1 calc R U P . .
H10F H 0.539725 0.706914 0.810371 0.089 Uiso 0.5 1 calc R U P . .
C12 C 0.7051(2) 0.6055(2) 0.3507(2) 0.0625(9) Uani 1 1 d . . . . .
H12A H 0.752863 0.644565 0.391060 0.075 Uiso 1 1 calc R U . . .
H12B H 0.721315 0.614712 0.284221 0.075 Uiso 1 1 calc R U . . .
C13 C 0.7260(2) 0.5083(2) 0.3777(2) 0.0580(8) Uani 1 1 d . . . . .
C14 C 0.8686(2) 0.39727(17) 0.3869(2) 0.0493(7) Uani 1 1 d . . . . .
C15 C 0.8129(3) 0.3303(2) 0.3216(3) 0.0864(12) Uani 1 1 d . . . . .
H15A H 0.841255 0.270225 0.335696 0.130 Uiso 1 1 calc R U . . .
H15B H 0.737019 0.331058 0.330523 0.130 Uiso 1 1 calc R U . . .
H15C H 0.823880 0.345910 0.255995 0.130 Uiso 1 1 calc R U . . .
C16 C 0.8597(3) 0.3751(2) 0.4888(2) 0.0863(12) Uani 1 1 d . . . . .
H16A H 0.887582 0.314701 0.501962 0.129 Uiso 1 1 calc R U . . .
H16B H 0.900340 0.418685 0.528539 0.129 Uiso 1 1 calc R U . . .
H16C H 0.785258 0.377413 0.502754 0.129 Uiso 1 1 calc R U . . .
C17 C 0.9826(3) 0.4073(2) 0.3656(3) 0.0863(12) Uani 1 1 d . . . . .
H17A H 1.019372 0.349982 0.376751 0.129 Uiso 1 1 calc R U . . .
H17B H 0.986054 0.424998 0.299407 0.129 Uiso 1 1 calc R U . . .
H17C H 1.016516 0.453374 0.406864 0.129 Uiso 1 1 calc R U . . .
C18 C 0.5194(3) 0.6015(2) 0.2952(2) 0.0675(9) Uani 1 1 d . . . . .
C19 C 0.4055(2) 0.6177(2) 0.3171(2) 0.0671(9) Uani 1 1 d . . . . .
H19A H 0.396324 0.682792 0.327542 0.081 Uiso 0.592(5) 1 calc R U P A 1
H19B H 0.393821 0.586946 0.377308 0.081 Uiso 0.592(5) 1 calc R U P A 1
H19C H 0.381065 0.571243 0.360327 0.081 Uiso 0.408(5) 1 calc R U P A 2
H19D H 0.396884 0.677638 0.345550 0.081 Uiso 0.408(5) 1 calc R U P A 2
C20A C 0.2595(3) 0.6604(3) 0.1950(3) 0.0469(13) Uani 0.592(5) 1 d . . P A 1
H20A H 0.198797 0.635782 0.155136 0.056 Uiso 0.592(5) 1 calc R U P A 1
H20B H 0.231592 0.700268 0.242989 0.056 Uiso 0.592(5) 1 calc R U P A 1
C21A C 0.3286(10) 0.7127(9) 0.1352(9) 0.074(4) Uani 0.592(5) 1 d . . P A 1
H21A H 0.285354 0.761780 0.105327 0.088 Uiso 0.592(5) 1 calc R U P A 1
H21B H 0.384364 0.741100 0.177890 0.088 Uiso 0.592(5) 1 calc R U P A 1
C22A C 0.3076(4) 0.6408(4) -0.0183(4) 0.0629(16) Uani 0.592(5) 1 d . . P A 1
H22A H 0.291014 0.693385 -0.059428 0.075 Uiso 0.592(5) 1 calc R U P A 1
H22B H 0.240703 0.618928 0.004981 0.075 Uiso 0.592(5) 1 calc R U P A 1
C23A C 0.3550(11) 0.5680(6) -0.0753(10) 0.061(3) Uani 0.592(5) 1 d . . P A 1
H23A H 0.305848 0.553950 -0.131039 0.073 Uiso 0.592(5) 1 calc R U P A 1
H23B H 0.421894 0.589936 -0.098599 0.073 Uiso 0.592(5) 1 calc R U P A 1
C24A C 0.2839(7) 0.4281(5) -0.0181(6) 0.0639(19) Uani 0.592(5) 1 d . . P A 1
H24A H 0.220202 0.465237 -0.011459 0.077 Uiso 0.592(5) 1 calc R U P A 1
H24B H 0.273602 0.395708 -0.079064 0.077 Uiso 0.592(5) 1 calc R U P A 1
C25A C 0.2925(10) 0.3639(6) 0.0567(9) 0.063(4) Uani 0.592(5) 1 d . . P A 1
H25A H 0.349544 0.320689 0.045634 0.075 Uiso 0.592(5) 1 calc R U P A 1
H25B H 0.225439 0.330023 0.057427 0.075 Uiso 0.592(5) 1 calc R U P A 1
C26A C 0.2223(5) 0.4505(4) 0.1882(4) 0.0558(15) Uani 0.592(5) 1 d . . P A 1
H26A H 0.174110 0.402338 0.206288 0.067 Uiso 0.592(5) 1 calc R U P A 1
H26B H 0.185275 0.485806 0.136581 0.067 Uiso 0.592(5) 1 calc R U P A 1
C27A C 0.2495(12) 0.5113(14) 0.2729(11) 0.064(5) Uani 0.592(5) 1 d . . P A 1
H27A H 0.184043 0.536115 0.296302 0.077 Uiso 0.592(5) 1 calc R U P A 1
H27B H 0.287147 0.476612 0.324688 0.077 Uiso 0.592(5) 1 calc R U P A 1
N10A N 0.3192(5) 0.5867(5) 0.2422(4) 0.0401(13) Uani 0.592(5) 1 d . . P A 1
N11 N 0.3796(5) 0.6682(4) 0.0622(4) 0.0555(14) Uani 0.592(5) 1 d . . P A 1
H11 H 0.448116 0.658165 0.065330 0.067 Uiso 0.592(5) 1 calc R U P A 1
N12A N 0.3756(3) 0.4876(3) -0.0212(3) 0.0456(12) Uani 0.592(5) 1 d . . P A 1
N13 N 0.3173(4) 0.4107(3) 0.1547(4) 0.0488(12) Uani 0.592(5) 1 d . . P A 1
N1 N 0.50358(15) 0.89013(14) 0.54227(15) 0.0416(5) Uani 1 1 d . . . . .
H0 H 0.510909 0.922319 0.491186 0.050 Uiso 1 1 calc R U . . .
N2 N 0.59576(18) 0.63174(16) 0.36108(17) 0.0543(6) Uani 1 1 d . . . . .
O0 O 0.45891(14) 1.01613(13) 0.61872(13) 0.0498(5) Uani 1 1 d . . . . .
O2 O 0.5436(2) 0.5634(2) 0.22424(18) 0.1013(10) Uani 1 1 d . . . . .
O3 O 0.66267(18) 0.45810(15) 0.4066(2) 0.0960(9) Uani 1 1 d . . . . .
O4 O 0.82652(13) 0.48867(12) 0.36651(13) 0.0506(5) Uani 1 1 d . . . . .
C28B C 0.2461(7) 0.5804(5) 0.2485(5) 0.0384(17) Uani 0.408(5) 1 d . . P A 2
H28A H 0.221241 0.613476 0.303160 0.046 Uiso 0.408(5) 1 calc R U P A 2
H28B H 0.196252 0.592761 0.192826 0.046 Uiso 0.408(5) 1 calc R U P A 2
N12B N 0.3479(6) 0.4193(7) 0.0182(5) 0.063(2) Uani 0.408(5) 1 d . . P A 2
C24B C 0.2978(8) 0.4862(12) -0.0448(7) 0.095(5) Uani 0.408(5) 1 d . . P A 2
H24C H 0.231455 0.506654 -0.019136 0.114 Uiso 0.408(5) 1 calc R U P A 2
H24D H 0.279295 0.458721 -0.107390 0.114 Uiso 0.408(5) 1 calc R U P A 2
N10B N 0.3528(7) 0.6120(6) 0.2297(8) 0.040(2) Uani 0.408(5) 1 d . . P A 2
N11B N 0.4042(5) 0.6129(7) 0.0322(7) 0.070(3) Uani 0.408(5) 1 d . . P A 2
N13B N 0.2904(5) 0.4213(4) 0.2094(6) 0.0468(18) Uani 0.408(5) 1 d . . P A 2
H13B H 0.354610 0.398966 0.218386 0.056 Uiso 0.408(5) 1 calc R U P A 2
C21B C 0.3445(18) 0.6949(14) 0.1754(14) 0.100(8) Uani 0.408(5) 1 d . . P A 2
H21C H 0.411388 0.729243 0.184423 0.120 Uiso 0.408(5) 1 calc R U P A 2
H21D H 0.286660 0.732563 0.196781 0.120 Uiso 0.408(5) 1 calc R U P A 2
C22B C 0.3216(9) 0.6702(10) 0.0698(11) 0.089(5) Uani 0.408(5) 1 d . . P A 2
H22C H 0.252976 0.638400 0.061796 0.107 Uiso 0.408(5) 1 calc R U P A 2
H22D H 0.315056 0.726075 0.032144 0.107 Uiso 0.408(5) 1 calc R U P A 2
C25B C 0.2765(16) 0.3640(15) 0.0659(16) 0.110(9) Uani 0.408(5) 1 d . . P A 2
H25C H 0.228818 0.335322 0.016204 0.132 Uiso 0.408(5) 1 calc R U P A 2
H25D H 0.319372 0.315380 0.097057 0.132 Uiso 0.408(5) 1 calc R U P A 2
C26B C 0.2142(5) 0.3970(5) 0.1315(6) 0.052(2) Uani 0.408(5) 1 d . . P A 2
H26C H 0.164076 0.350934 0.151085 0.062 Uiso 0.408(5) 1 calc R U P A 2
H26D H 0.173849 0.450111 0.107068 0.062 Uiso 0.408(5) 1 calc R U P A 2
C27B C 0.2474(13) 0.4852(19) 0.2684(19) 0.058(6) Uani 0.408(5) 1 d . . P A 2
H27C H 0.284742 0.477792 0.331827 0.070 Uiso 0.408(5) 1 calc R U P A 2
H27D H 0.173046 0.467311 0.274399 0.070 Uiso 0.408(5) 1 calc R U P A 2
C23B C 0.3708(16) 0.568(2) -0.0567(17) 0.124(11) Uani 0.408(5) 1 d . . P A 2
H23C H 0.434395 0.547997 -0.087103 0.149 Uiso 0.408(5) 1 calc R U P A 2
H23D H 0.333128 0.611980 -0.099556 0.149 Uiso 0.408(5) 1 calc R U P A 2
HN3A H 0.360(3) 0.459(3) 0.159(3) 0.031(12) Uiso 0.592(5) 1 d . . P A 1
HN2A H 0.427(5) 0.458(4) -0.044(4) 0.079(19) Uiso 0.592(5) 1 d . . P A 1
H1B H 0.418(5) 0.577(5) 0.091(5) 0.049(19) Uiso 0.408(5) 1 d . . P A 2
H2B H 0.399(7) 0.372(6) -0.001(6) 0.08(3) Uiso 0.408(5) 1 d . . P A 2

loop_
_atom_site_aniso_label
_atom_site_aniso_U_11
_atom_site_aniso_U_22
_atom_site_aniso_U_33
_atom_site_aniso_U_23
_atom_site_aniso_U_13
_atom_site_aniso_U_12
C1 0.0252(11) 0.0496(17) 0.0499(16) 0.0042(13) 0.0045(10) -0.0031(11)
C2 0.0278(12) 0.0576(17) 0.0454(15) 0.0057(13) 0.0073(10) -0.0003(11)
C3 0.0221(11) 0.0659(19) 0.0483(15) 0.0155(14) -0.0013(10) -0.0005(11)
C4 0.0281(12) 0.0541(17) 0.0471(15) 0.0144(13) 0.0014(10) 0.0051(11)
C5 0.0548(16) 0.0586(19) 0.0582(18) 0.0234(15) 0.0045(14) 0.0138(14)
C6 0.0620(18) 0.0491(17) 0.068(2) 0.0195(15) 0.0074(15) 0.0192(14)
C7 0.0357(13) 0.0489(16) 0.0576(17) 0.0069(14) 0.0027(12) 0.0129(12)
C8 0.0308(12) 0.0486(16) 0.0474(15) 0.0128(12) 0.0040(11) 0.0072(11)
C9 0.0201(10) 0.0471(15) 0.0511(15) 0.0101(12) -0.0020(10) 0.0033(10)
C10 0.0483(16) 0.075(2) 0.0542(18) 0.0213(16) 0.0048(13) 0.0073(15)
C12 0.0513(16) 0.0554(19) 0.084(2) 0.0225(16) 0.0258(15) 0.0243(14)
C13 0.0480(16) 0.0514(18) 0.077(2) 0.0141(15) 0.0225(15) 0.0174(14)
C14 0.0544(16) 0.0367(15) 0.0563(17) -0.0013(13) 0.0013(13) 0.0147(12)
C15 0.088(3) 0.069(2) 0.098(3) -0.032(2) -0.017(2) 0.020(2)
C16 0.135(4) 0.056(2) 0.065(2) 0.0127(17) -0.005(2) 0.017(2)
C17 0.059(2) 0.055(2) 0.146(4) -0.002(2) 0.013(2) 0.0254(16)
C18 0.066(2) 0.072(2) 0.064(2) -0.0097(17) 0.0066(17) 0.0316(17)
C19 0.0580(18) 0.080(2) 0.063(2) -0.0270(17) -0.0018(15) 0.0222(16)
C20A 0.038(2) 0.046(3) 0.057(3) -0.008(2) 0.007(2) 0.005(2)
C21A 0.069(6) 0.068(7) 0.091(8) -0.030(6) 0.044(6) -0.030(5)
C22A 0.057(3) 0.077(4) 0.056(4) 0.020(3) 0.016(3) 0.023(3)
C23A 0.064(7) 0.069(5) 0.050(6) 0.011(4) 0.016(4) 0.012(4)
C24A 0.066(5) 0.075(5) 0.051(4) -0.013(3) 0.002(4) 0.013(4)
C25A 0.089(8) 0.043(4) 0.058(6) -0.020(4) 0.011(5) 0.030(5)
C26A 0.061(4) 0.043(3) 0.065(4) 0.003(3) 0.018(3) -0.008(3)
C27A 0.065(7) 0.091(14) 0.037(5) -0.019(6) 0.010(4) 0.020(6)
N10A 0.024(4) 0.054(5) 0.042(3) -0.008(3) 0.000(3) 0.008(3)
N11 0.043(3) 0.058(3) 0.067(3) -0.002(3) 0.016(3) -0.004(3)
N12A 0.038(3) 0.060(3) 0.039(2) 0.009(2) 0.0066(19) 0.015(2)
N13 0.046(3) 0.057(3) 0.044(3) 0.007(2) 0.006(2) 0.014(2)
N1 0.0342(10) 0.0466(13) 0.0447(12) 0.0095(10) 0.0067(9) 0.0018(9)
N2 0.0481(13) 0.0547(15) 0.0615(15) 0.0081(12) 0.0133(12) 0.0212(11)
O0 0.0486(10) 0.0463(12) 0.0558(12) 0.0038(9) 0.0129(9) -0.0003(8)
O2 0.0909(18) 0.128(2) 0.0864(18) -0.0413(17) 0.0152(14) 0.0530(17)
O3 0.0612(14) 0.0538(14) 0.180(3) 0.0274(16) 0.0516(16) 0.0135(11)
O4 0.0464(10) 0.0462(11) 0.0617(12) 0.0124(9) 0.0190(9) 0.0188(8)
C28B 0.035(4) 0.036(4) 0.044(4) 0.001(3) 0.005(3) 0.007(3)
N12B 0.027(3) 0.113(7) 0.049(4) -0.001(5) 0.003(3) 0.007(4)
C24B 0.025(5) 0.217(17) 0.042(5) -0.004(8) -0.006(4) 0.006(8)
N10B 0.021(4) 0.039(5) 0.060(5) -0.003(3) 0.004(3) -0.010(3)
N11B 0.032(3) 0.096(7) 0.083(6) 0.036(6) 0.002(4) -0.013(4)
N13B 0.023(3) 0.050(4) 0.065(5) 0.011(4) -0.010(3) -0.001(3)
C21B 0.077(8) 0.070(9) 0.15(2) 0.008(11) -0.015(11) -0.035(6)
C22B 0.047(6) 0.105(10) 0.116(13) 0.075(10) 0.014(7) 0.005(7)
C25B 0.059(8) 0.20(2) 0.070(12) 0.034(11) -0.005(7) -0.026(9)
C26B 0.036(4) 0.048(5) 0.070(5) -0.003(4) -0.002(3) -0.002(3)
C27B 0.020(5) 0.076(14) 0.079(12) -0.015(8) 0.006(5) -0.013(6)
C23B 0.033(6) 0.29(3) 0.050(10) 0.022(11) 0.011(6) -0.010(9)

loop_
_atom_type_symbol
_atom_type_description
_atom_type_scat_dispersion_real
_atom_type_scat_dispersion_imag
_atom_type_scat_source
C C 0.0033 0.0016 'International Tables Vol C Tables 4.2.6.8 and 6.1.1.4'
N N 0.0061 0.0033 'International Tables Vol C Tables 4.2.6.8 and 6.1.1.4'
O O 0.0106 0.0060 'International Tables Vol C Tables 4.2.6.8 and 6.1.1.4'
H H 0.0000 0.0000 'International Tables Vol C Tables 4.2.6.8 and 6.1.1.4'

loop_
_geom_angle_atom_site_label_1
_geom_angle_atom_site_label_2
_geom_angle_atom_site_label_3
_geom_angle
O0 C1 N1 120.2(2)
O0 C1 C2 124.1(2)
N1 C1 C2 115.8(2)
C3 C2 C1 123.0(3)
C3 C2 H2 118.5
C1 C2 H2 118.5
C2 C3 C4 119.1(2)
C2 C3 C10 121.4(3)
C4 C3 C10 119.5(3)
C5 C4 C9 117.6(3)
C5 C4 C3 124.0(2)
C9 C4 C3 118.4(2)
C6 C5 C4 121.4(3)
C6 C5 H5 119.3
C4 C5 H5 119.3
C5 C6 C7 120.0(3)
C5 C6 H6 120.0
C7 C6 H6 120.0
C8 C7 C6 120.5(3)
C8 C7 N2 119.6(2)
C6 C7 N2 119.9(2)
C7 C8 C9 119.3(2)
C7 C8 H8 120.3
C9 C8 H8 120.3
N1 C9 C8 119.6(2)
N1 C9 C4 119.2(2)
C8 C9 C4 121.2(2)
C3 C10 H10A 109.5
C3 C10 H10B 109.5
H10A C10 H10B 109.5
C3 C10 H10C 109.5
H10A C10 H10C 109.5
H10B C10 H10C 109.5
H10D C10 H10E 109.5
H10D C10 H10F 109.5
H10E C10 H10F 109.5
N2 C12 C13 112.3(2)
N2 C12 H12A 109.1
C13 C12 H12A 109.1
N2 C12 H12B 109.1
C13 C12 H12B 109.1
H12A C12 H12B 107.9
O3 C13 O4 125.5(3)
O3 C13 C12 125.2(3)
O4 C13 C12 109.3(2)
O4 C14 C16 109.8(2)
O4 C14 C15 110.2(2)
C16 C14 C15 112.5(3)
O4 C14 C17 101.9(2)
C16 C14 C17 111.2(3)
C15 C14 C17 110.8(3)
C14 C15 H15A 109.5
C14 C15 H15B 109.5
H15A C15 H15B 109.5
C14 C15 H15C 109.5
H15A C15 H15C 109.5
H15B C15 H15C 109.5
C14 C16 H16A 109.5
C14 C16 H16B 109.5
H16A C16 H16B 109.5
C14 C16 H16C 109.5
H16A C16 H16C 109.5
H16B C16 H16C 109.5
C14 C17 H17A 109.5
C14 C17 H17B 109.5
H17A C17 H17B 109.5
C14 C17 H17C 109.5
H17A C17 H17C 109.5
H17B C17 H17C 109.5
O2 C18 N2 120.6(3)
O2 C18 C19 123.2(3)
N2 C18 C19 116.1(3)
N10B C19 C18 102.1(5)
C18 C19 N10A 116.6(3)
C18 C19 H19A 108.1
N10A C19 H19A 108.1
C18 C19 H19B 108.1
N10A C19 H19B 108.1
H19A C19 H19B 107.3
N10B C19 H19C 111.3
C18 C19 H19C 111.3
N10B C19 H19D 111.3
C18 C19 H19D 111.3
H19C C19 H19D 109.2
C21A C20A N10A 110.3(6)
C21A C20A H20A 109.6
N10A C20A H20A 109.6
C21A C20A H20B 109.6
N10A C20A H20B 109.6
H20A C20A H20B 108.1
N11 C21A C20A 119.4(10)
N11 C21A H21A 107.5
C20A C21A H21A 107.5
N11 C21A H21B 107.5
C20A C21A H21B 107.5
H21A C21A H21B 107.0
N11 C22A C23A 111.7(7)
N11 C22A H22A 109.3
C23A C22A H22A 109.3
N11 C22A H22B 109.3
C23A C22A H22B 109.3
H22A C22A H22B 107.9
N12A C23A C22A 112.2(10)
N12A C23A H23A 109.2
C22A C23A H23A 109.2
N12A C23A H23B 109.2
C22A C23A H23B 109.2
H23A C23A H23B 107.9
C25A C24A N12A 114.3(9)
C25A C24A H24A 108.7
N12A C24A H24A 108.7
C25A C24A H24B 108.7
N12A C24A H24B 108.7
H24A C24A H24B 107.6
C24A C25A N13 111.1(7)
C24A C25A H25A 109.4
N13 C25A H25A 109.4
C24A C25A H25B 109.4
N13 C25A H25B 109.4
H25A C25A H25B 108.0
N13 C26A C27A 110.9(8)
N13 C26A H26A 109.5
C27A C26A H26A 109.5
N13 C26A H26B 109.5
C27A C26A H26B 109.5
H26A C26A H26B 108.0
N10A C27A C26A 108.4(10)
N10A C27A H27A 110.0
C26A C27A H27A 110.0
N10A C27A H27B 110.0
C26A C27A H27B 110.0
H27A C27A H27B 108.4
C20A N10A C27A 113.3(8)
C20A N10A C19 114.0(5)
C27A N10A C19 115.1(7)
C21A N11 C22A 114.0(8)
C21A N11 H11 123.0
C22A N11 H11 123.0
C23A N12A C24A 114.1(7)
C23A N12A HN2A 110(4)
C24A N12A HN2A 108(4)
C26A N13 C25A 110.9(6)
C26A N13 HN3A 99(3)
C25A N13 HN3A 120(3)
C1 N1 C9 124.5(2)
C1 N1 H0 117.8
C9 N1 H0 117.8
C18 N2 C7 122.3(2)
C18 N2 C12 118.0(3)
C7 N2 C12 118.4(2)
C13 O4 C14 120.9(2)
C27B C28B N10B 110.5(9)
C27B C28B H28A 109.5
N10B C28B H28A 109.5
C27B C28B H28B 109.5
N10B C28B H28B 109.5
H28A C28B H28B 108.1
C25B N12B C24B 115.0(12)
C25B N12B H2B 100(5)
C24B N12B H2B 125(5)
N12B C24B C23B 111.8(13)
N12B C24B H24C 109.3
C23B C24B H24C 109.3
N12B C24B H24D 109.3
C23B C24B H24D 109.3
H24C C24B H24D 107.9
C19 N10B C28B 104.3(7)
C19 N10B C21B 116.0(11)
C28B N10B C21B 109.6(12)
C23B N11B C22B 114.1(12)
C23B N11B H1B 120(4)
C22B N11B H1B 95(4)
C27B N13B C26B 110.8(11)
C27B N13B H13B 124.6
C26B N13B H13B 124.6
N10B C21B C22B 108.1(15)
N10B C21B H21C 110.1
C22B C21B H21C 110.1
N10B C21B H21D 110.1
C22B C21B H21D 110.1
H21C C21B H21D 108.4
N11B C22B C21B 113.6(11)
N11B C22B H22C 108.8
C21B C22B H22C 108.8
N11B C22B H22D 108.8
C21B C22B H22D 108.8
H22C C22B H22D 107.7
C26B C25B N12B 122.6(17)
C26B C25B H25C 106.7
N12B C25B H25C 106.7
C26B C25B H25D 106.7
N12B C25B H25D 106.7
H25C C25B H25D 106.6
C25B C26B N13B 102.8(11)
C25B C26B H26C 111.2
N13B C26B H26C 111.2
C25B C26B H26D 111.2
N13B C26B H26D 111.2
H26C C26B H26D 109.1
N13B C27B C28B 123.2(18)
N13B C27B H27C 106.5
C28B C27B H27C 106.5
N13B C27B H27D 106.5
C28B C27B H27D 106.5
H27C C27B H27D 106.5
N11B C23B C24B 113.6(17)
N11B C23B H23C 108.8
C24B C23B H23C 108.8
N11B C23B H23D 108.8
C24B C23B H23D 108.8
H23C C23B H23D 107.7

loop_
_geom_bond_atom_site_label_1
_geom_bond_atom_site_label_2
_geom_bond_distance
C1 O0 1.246(3)
C1 N1 1.364(3)
C1 C2 1.434(4)
C2 C3 1.349(4)
C2 H2 0.9500
C3 C4 1.448(4)
C3 C10 1.496(4)
C4 C5 1.398(4)
C4 C9 1.402(3)
C5 C6 1.368(4)
C5 H5 0.9500
C6 C7 1.395(4)
C6 H6 0.9500
C7 C8 1.368(4)
C7 N2 1.438(4)
C8 C9 1.398(4)
C8 H8 0.9500
C9 N1 1.378(3)
C10 H10A 0.9800
C10 H10B 0.9800
C10 H10C 0.9800
C10 H10D 0.9800
C10 H10E 0.9800
C10 H10F 0.9800
C12 N2 1.460(3)
C12 C13 1.517(4)
C12 H12A 0.9900
C12 H12B 0.9900
C13 O3 1.194(3)
C13 O4 1.330(3)
C14 O4 1.484(3)
C14 C16 1.496(4)
C14 C15 1.501(4)
C14 C17 1.507(4)
C15 H15A 0.9800
C15 H15B 0.9800
C15 H15C 0.9800
C16 H16A 0.9800
C16 H16B 0.9800
C16 H16C 0.9800
C17 H17A 0.9800
C17 H17B 0.9800
C17 H17C 0.9800
C18 O2 1.215(4)
C18 N2 1.370(4)
C18 C19 1.521(4)
C19 N10B 1.365(11)
C19 N10A 1.537(7)
C19 H19A 0.9900
C19 H19B 0.9900
C19 H19C 0.9900
C19 H19D 0.9900
C20A C21A 1.487(13)
C20A N10A 1.466(8)
C20A H20A 0.9900
C20A H20B 0.9900
C21A N11 1.426(13)
C21A H21A 0.9900
C21A H21B 0.9900
C22A N11 1.465(9)
C22A C23A 1.506(12)
C22A H22A 0.9900
C22A H22B 0.9900
C23A N12A 1.437(13)
C23A H23A 0.9900
C23A H23B 0.9900
C24A C25A 1.428(14)
C24A N12A 1.466(10)
C24A H24A 0.9900
C24A H24B 0.9900
C25A N13 1.565(12)
C25A H25A 0.9900
C25A H25B 0.9900
C26A N13 1.455(7)
C26A C27A 1.523(18)
C26A H26A 0.9900
C26A H26B 0.9900
C27A N10A 1.515(17)
C27A H27A 0.9900
C27A H27B 0.9900
N11 H11 0.8800
N12A HN2A 0.87(7)
N13 HN3A 0.91(4)
N1 H0 0.8800
C28B C27B 1.45(3)
C28B N10B 1.478(9)
C28B H28A 0.9900
C28B H28B 0.9900
N12B C25B 1.43(2)
N12B C24B 1.453(16)
N12B H2B 1.00(9)
C24B C23B 1.55(3)
C24B H24C 0.9900
C24B H24D 0.9900
N10B C21B 1.46(2)
N11B C23B 1.46(3)
N11B C22B 1.483(16)
N11B H1B 0.99(7)
N13B C27B 1.41(3)
N13B C26B 1.458(10)
N13B H13B 0.8800
C21B C22B 1.55(3)
C21B H21C 0.9900
C21B H21D 0.9900
C22B H22C 0.9900
C22B H22D 0.9900
C25B C26B 1.36(2)
C25B H25C 0.9900
C25B H25D 0.9900
C26B H26C 0.9900
C26B H26D 0.9900
C27B H27C 0.9900
C27B H27D 0.9900
C23B H23C 0.9900
C23B H23D 0.9900
